data_7235608
loop_
_publ_author_name
'Hawes, Chris S.'
'Kruger, Paul E.'

_publ_section_title
;
 Preparation of open and closed forms of the lvt network with Cu(ii)
 complexes of structurally related 1,2-diazole ligands
;
_journal_issue 30
_journal_name_full 'RSC Advances'
_journal_page_first 15770
_journal_paper_doi 10.1039/C4RA02147A
_journal_volume 4
_journal_year 2014
_chemical_formula_moiety 'C9 H11 Cu N3 O3'
_chemical_formula_sum 'C9 H11 Cu N3 O3'
_chemical_formula_weight 272.75
_space_group_crystal_system tetragonal
_space_group_IT_number 88
_space_group_name_Hall '-I 4ad'
_space_group_name_H-M_alt 'I 41/a :2'
_atom_sites_solution_hydrogens geom
_atom_sites_solution_primary direct
_atom_sites_solution_secondary difmap
_audit_creation_date 2012-10-18
_audit_creation_method
;
  Olex2 1.2
  (compiled May  9 2012 12:37:22, GUI svn.r4230)
;
_cell_angle_alpha 90.00
_cell_angle_beta 90.00
_cell_angle_gamma 90.00
_cell_formula_units_Z 16
_cell_length_a 18.0584(8)
_cell_length_b 18.0584(8)
_cell_length_c 18.3413(11)
_cell_measurement_reflns_used 9971
_cell_measurement_temperature 113(2)
_cell_measurement_theta_max 30.40
_cell_measurement_theta_min 2.26
_cell_volume 5981.2(5)
_computing_data_reduction 'SAINT v7.53A (Bruker, 2008)'
_computing_molecular_graphics
;
O. V. Dolomanov, L. J. Bourhis, R. J. Gildea, J. A. K. Howard and H. Puschmann,
OLEX2: a complete structure solution, refinement and analysis program.
J. Appl. Cryst. (2009). 42, 339-341.
;
_computing_publication_material
;
O. V. Dolomanov, L. J. Bourhis, R. J. Gildea, J. A. K. Howard and H. Puschmann,
OLEX2: a complete structure solution, refinement and analysis program.
J. Appl. Cryst. (2009). 42, 339-341.
;
_computing_structure_refinement
;
XL, G.M. Sheldrick, Acta Cryst.
(2008). A64, 112-122
;
_computing_structure_solution
;
XS, G.M. Sheldrick, Acta Cryst.
(2008). A64, 112-122
;
_diffrn_ambient_temperature 113(2)
_diffrn_measured_fraction_theta_full 0.999
_diffrn_measured_fraction_theta_max 0.999
_diffrn_measurement_device_type 'Bruker APEX-II CCD'
_diffrn_measurement_method '\f and \w scans'
_diffrn_radiation_monochromator graphite
_diffrn_radiation_type MoK\a
_diffrn_radiation_wavelength 0.71073
_diffrn_reflns_av_R_equivalents 0.0626
_diffrn_reflns_av_unetI/netI 0.0263
_diffrn_reflns_limit_h_max 21
_diffrn_reflns_limit_h_min -21
_diffrn_reflns_limit_k_max 21
_diffrn_reflns_limit_k_min -21
_diffrn_reflns_limit_l_max 21
_diffrn_reflns_limit_l_min -21
_diffrn_reflns_number 36629
_diffrn_reflns_theta_full 25.03
_diffrn_reflns_theta_max 25.03
_diffrn_reflns_theta_min 1.58
_diffrn_source 'fine-focus sealed tube'
_diffrn_source_current 30.0
_diffrn_source_power 1.35
_diffrn_source_voltage 45.0
_diffrn_standards_number 0
_exptl_absorpt_coefficient_mu 1.457
_exptl_absorpt_correction_T_max 0.7462
_exptl_absorpt_correction_T_min 0.6345
_exptl_absorpt_correction_type multi-scan
_exptl_absorpt_process_details
;
SADABS-2008/1 (Bruker,2008) was used for absorption correction.
wR2(int) was 0.0815 before and 0.0618 after correction.
The Ratio of minimum to maximum transmission is 0.8503.
The \l/2 correction factor is 0.0015.
;
_exptl_crystal_colour blue
_exptl_crystal_colour_primary blue
_exptl_crystal_density_diffrn 1.212
_exptl_crystal_density_method 'not measured'
_exptl_crystal_description block
_exptl_crystal_F_000 2224
_exptl_crystal_size_max 0.4
_exptl_crystal_size_mid 0.32
_exptl_crystal_size_min 0.29
_platon_squeeze_details
;
;
_refine_diff_density_max 1.043
_refine_diff_density_min -0.639
_refine_diff_density_rms 0.129
_refine_ls_extinction_method none
_refine_ls_goodness_of_fit_ref 1.206
_refine_ls_hydrogen_treatment constr
_refine_ls_matrix_type full
_refine_ls_number_parameters 146
_refine_ls_number_reflns 2647
_refine_ls_number_restraints 0
_refine_ls_restrained_S_all 1.206
_refine_ls_R_factor_all 0.0702
_refine_ls_R_factor_gt 0.0651
_refine_ls_shift/su_max 0.001
_refine_ls_shift/su_mean 0.000
_refine_ls_structure_factor_coef Fsqd
_refine_ls_weighting_details 'calc w=1/[\s^2^(Fo^2^)+(0.0573P)^2^+73.8951P] where P=(Fo^2^+2Fc^2^)/3'
_refine_ls_weighting_scheme calc
_refine_ls_wR_factor_gt 0.1589
_refine_ls_wR_factor_ref 0.1620
_reflns_number_gt 2497
_reflns_number_total 2647
_reflns_threshold_expression >2sigma(I)
_cod_data_source_file c4ra02147a2.cif
_cod_data_source_block 2
_cod_original_sg_symbol_H-M 'I 41/a'
_cod_database_code 7235608

loop_
_space_group_symop_id
_space_group_symop_operation_xyz
1 'x, y, z'
2 '-y+3/4, x+1/4, z+1/4'
3 '-x, -y+1/2, z'
4 'y+1/4, -x+1/4, z+1/4'
5 'x+1/2, y+1/2, z+1/2'
6 '-y+5/4, x+3/4, z+3/4'
7 '-x+1/2, -y+1, z+1/2'
8 'y+3/4, -x+3/4, z+3/4'
9 '-x, -y, -z'
10 'y-3/4, -x-1/4, -z-1/4'
11 'x, y-1/2, -z'
12 '-y-1/4, x-1/4, -z-1/4'
13 '-x+1/2, -y+1/2, -z+1/2'
14 'y-1/4, -x+1/4, -z+1/4'
15 'x+1/2, y, -z+1/2'
16 '-y+1/4, x+1/4, -z+1/4'

loop_
_atom_site_label
_atom_site_type_symbol
_atom_site_fract_x
_atom_site_fract_y
_atom_site_fract_z
_atom_site_U_iso_or_equiv
_atom_site_adp_type
_atom_site_occupancy
_atom_site_symmetry_multiplicity
_atom_site_calc_flag
_atom_site_refinement_flags
Cu1 Cu 0.19358(3) 0.74298(3) 0.34219(3) 0.0126(2) Uani 1 1 d .
O8 O 0.1116(2) 0.6715(2) 0.36704(18) 0.0167(8) Uani 1 1 d .
O9 O 0.17325(19) 0.79845(19) 0.43098(19) 0.0156(8) Uani 1 1 d .
N6 N 0.1949(2) 0.6861(2) 0.2512(2) 0.0128(9) Uani 1 1 d .
N2 N 0.2675(2) 0.8171(2) 0.3123(2) 0.0149(9) Uani 1 1 d .
O10 O 0.2837(2) 0.6762(2) 0.4056(2) 0.0307(10) Uani 1 1 d .
C7 C 0.0969(3) 0.6267(3) 0.3170(3) 0.0138(10) Uani 1 1 d .
C4 C 0.3531(3) 0.9074(3) 0.3151(3) 0.0215(12) Uani 1 1 d .
H4 H 0.3818 0.9473 0.3300 0.026 Uiso 1 1 calc R
C3 C 0.2966(3) 0.8730(3) 0.3526(3) 0.0221(12) Uani 1 1 d .
H3 H 0.2807 0.8863 0.3990 0.026 Uiso 1 1 calc R
C5 C 0.1428(3) 0.6318(3) 0.2506(3) 0.0154(11) Uani 1 1 d .
N12 N 0.3493(4) 0.5973(4) 0.3359(4) 0.061(2) Uani 1 1 d .
C11 C 0.3377(4) 0.6553(5) 0.3712(3) 0.048(2) Uani 1 1 d .
C15 C 0.4094(4) 0.7023(5) 0.3628(4) 0.0448(18) Uani 1 1 d .
H15A H 0.3977 0.7533 0.3511 0.054 Uiso 1 1 calc R
H15B H 0.4386 0.7012 0.4072 0.054 Uiso 1 1 calc R
C14 C 0.4487(5) 0.6672(5) 0.3035(5) 0.058(2) Uani 1 1 d .
H14A H 0.5016 0.6670 0.3128 0.070 Uiso 1 1 calc R
H14B H 0.4395 0.6931 0.2581 0.070 Uiso 1 1 calc R
C13 C 0.4171(5) 0.5834(5) 0.2994(4) 0.058(2) Uani 1 1 d .
H13A H 0.4098 0.5667 0.2497 0.070 Uiso 1 1 calc R
H13B H 0.4482 0.5485 0.3255 0.070 Uiso 1 1 calc R
C16 C 0.2923(5) 0.5372(5) 0.3382(7) 0.072(3) Uani 1 1 d .
H16A H 0.2665 0.5391 0.3839 0.108 Uiso 1 1 calc R
H16B H 0.3162 0.4900 0.3332 0.108 Uiso 1 1 calc R
H16C H 0.2578 0.5440 0.2990 0.108 Uiso 1 1 calc R

loop_
_atom_site_aniso_label
_atom_site_aniso_U_11
_atom_site_aniso_U_22
_atom_site_aniso_U_33
_atom_site_aniso_U_23
_atom_site_aniso_U_13
_atom_site_aniso_U_12
Cu1 0.0139(4) 0.0143(4) 0.0097(3) -0.0017(2) 0.0035(2) -0.0013(2)
O8 0.0202(19) 0.0197(19) 0.0101(17) 0.0003(15) 0.0048(14) -0.0023(15)
O9 0.0159(18) 0.0180(19) 0.0129(17) -0.0020(14) 0.0043(14) 0.0038(14)
N6 0.015(2) 0.014(2) 0.010(2) 0.0003(16) 0.0053(17) -0.0004(16)
N2 0.016(2) 0.018(2) 0.010(2) -0.0065(17) 0.0032(17) -0.0015(17)
O10 0.022(2) 0.043(3) 0.027(2) 0.0088(19) 0.0043(18) 0.0137(19)
C7 0.010(2) 0.017(3) 0.015(3) 0.003(2) 0.0000(19) 0.004(2)
C4 0.026(3) 0.017(3) 0.022(3) -0.009(2) 0.007(2) -0.009(2)
C3 0.028(3) 0.027(3) 0.011(3) -0.003(2) 0.007(2) -0.004(2)
C5 0.020(3) 0.014(3) 0.012(2) 0.003(2) 0.004(2) -0.003(2)
N12 0.079(5) 0.069(5) 0.035(4) -0.002(3) -0.001(3) 0.030(4)
C11 0.041(4) 0.091(6) 0.012(3) 0.003(4) -0.005(3) 0.030(4)
C15 0.034(4) 0.056(5) 0.044(4) 0.003(4) -0.006(3) 0.001(3)
C14 0.043(5) 0.074(6) 0.057(5) -0.004(5) -0.006(4) -0.014(4)
C13 0.048(5) 0.093(7) 0.034(4) -0.022(4) 0.001(3) 0.020(5)
C16 0.055(5) 0.040(5) 0.120(9) 0.020(5) -0.021(6) -0.020(4)

loop_
_atom_type_symbol
_atom_type_description
_atom_type_scat_dispersion_real
_atom_type_scat_dispersion_imag
_atom_type_scat_source
C C 0.0033 0.0016 'International Tables Vol C Tables 4.2.6.8 and 6.1.1.4'
H H 0.0000 0.0000 'International Tables Vol C Tables 4.2.6.8 and 6.1.1.4'
N N 0.0061 0.0033 'International Tables Vol C Tables 4.2.6.8 and 6.1.1.4'
O O 0.0106 0.0060 'International Tables Vol C Tables 4.2.6.8 and 6.1.1.4'
Cu Cu 0.3201 1.2651 'International Tables Vol C Tables 4.2.6.8 and 6.1.1.4'

loop_
_geom_angle_atom_site_label_1
_geom_angle_atom_site_label_2
_geom_angle_atom_site_label_3
_geom_angle
_geom_angle_site_symmetry_1
_geom_angle_site_symmetry_3
O8 Cu1 O10 93.90(15) . .
O9 Cu1 O8 90.11(14) . .
O9 Cu1 N6 169.84(16) . .
O9 Cu1 N2 90.62(16) . .
O9 Cu1 O10 88.87(15) . .
N6 Cu1 O8 82.27(15) . .
N6 Cu1 N2 96.40(17) . .
N6 Cu1 O10 98.31(16) . .
N2 Cu1 O8 175.03(17) . .
N2 Cu1 O10 91.03(17) . .
C7 O8 Cu1 113.8(3) . .
C7 O9 Cu1 121.2(3) 12_666 .
N2 N6 Cu1 139.7(3) 13_565 .
N2 N6 C5 108.1(4) 13_565 .
C5 N6 Cu1 112.1(3) . .
N6 N2 Cu1 123.6(3) 13_565 .
N6 N2 C3 107.8(4) 13_565 .
C3 N2 Cu1 128.1(3) . .
C11 O10 Cu1 117.2(4) . .
O8 C7 O9 126.2(5) . 10_566
O8 C7 C5 116.5(4) . .
O9 C7 C5 117.3(5) 10_566 .
C3 C4 H4 128.0 . .
C3 C4 C5 104.0(5) . 13_565
C5 C4 H4 128.0 13_565 .
N2 C3 C4 110.5(5) . .
N2 C3 H3 124.8 . .
C4 C3 H3 124.8 . .
N6 C5 C7 115.3(4) . .
N6 C5 C4 109.5(4) . 13_565
C4 C5 C7 135.2(5) 13_565 .
C11 N12 C13 122.4(9) . .
C11 N12 C16 118.7(8) . .
C13 N12 C16 118.6(8) . .
O10 C11 N12 131.2(9) . .
O10 C11 C15 123.3(8) . .
N12 C11 C15 105.5(7) . .
C11 C15 H15A 110.9 . .
C11 C15 H15B 110.9 . .
H15A C15 H15B 109.0 . .
C14 C15 C11 104.1(6) . .
C14 C15 H15A 110.9 . .
C14 C15 H15B 110.9 . .
C15 C14 H14A 110.6 . .
C15 C14 H14B 110.6 . .
C15 C14 C13 105.8(7) . .
H14A C14 H14B 108.7 . .
C13 C14 H14A 110.6 . .
C13 C14 H14B 110.6 . .
N12 C13 C14 96.8(7) . .
N12 C13 H13A 112.4 . .
N12 C13 H13B 112.4 . .
C14 C13 H13A 112.4 . .
C14 C13 H13B 112.4 . .
H13A C13 H13B 110.0 . .
N12 C16 H16A 109.5 . .
N12 C16 H16B 109.5 . .
N12 C16 H16C 109.5 . .
H16A C16 H16B 109.5 . .
H16A C16 H16C 109.5 . .
H16B C16 H16C 109.5 . .

loop_
_geom_bond_atom_site_label_1
_geom_bond_atom_site_label_2
_geom_bond_distance
_geom_bond_site_symmetry_2
Cu1 O8 2.016(4) .
Cu1 O9 1.947(3) .
Cu1 N6 1.960(4) .
Cu1 N2 1.968(4) .
Cu1 O10 2.337(4) .
O8 C7 1.251(6) .
O9 C7 1.258(6) 12_666
N6 N2 1.350(6) 13_565
N6 C5 1.358(7) .
N2 N6 1.350(6) 13_565
N2 C3 1.357(7) .
O10 C11 1.222(8) .
C7 O9 1.258(6) 10_566
C7 C5 1.476(7) .
C4 H4 0.9300 .
C4 C3 1.378(8) .
C4 C5 1.399(7) 13_565
C3 H3 0.9300 .
C5 C4 1.399(7) 13_565
N12 C11 1.250(11) .
N12 C13 1.419(10) .
N12 C16 1.494(11) .
C11 C15 1.556(11) .
C15 H15A 0.9700 .
C15 H15B 0.9700 .
C15 C14 1.445(12) .
C14 H14A 0.9700 .
C14 H14B 0.9700 .
C14 C13 1.618(13) .
C13 H13A 0.9700 .
C13 H13B 0.9700 .
C16 H16A 0.9600 .
C16 H16B 0.9600 .
C16 H16C 0.9600 .

loop_
_geom_torsion_atom_site_label_1
_geom_torsion_atom_site_label_2
_geom_torsion_atom_site_label_3
_geom_torsion_atom_site_label_4
_geom_torsion
_geom_torsion_site_symmetry_1
_geom_torsion_site_symmetry_4
Cu1 O8 C7 O9 179.9(4) . 10_566
Cu1 O8 C7 C5 2.1(5) . .
Cu1 N6 C5 C7 -0.1(5) . .
Cu1 N6 C5 C4 -179.4(4) . 13_565
Cu1 N2 C3 C4 172.8(4) . .
Cu1 O10 C11 N12 -89.1(9) . .
Cu1 O10 C11 C15 89.8(7) . .
O8 Cu1 O9 C7 -84.1(4) . 12_666
O8 Cu1 N6 N2 -178.1(5) . 13_565
O8 Cu1 N6 C5 0.9(3) . .
O8 Cu1 N2 N6 -79.4(19) . 13_565
O8 Cu1 N2 C3 109.7(18) . .
O8 Cu1 O10 C11 122.4(6) . .
O8 C7 C5 N6 -1.4(7) . .
O8 C7 C5 C4 177.7(6) . 13_565
O9 Cu1 O8 C7 171.6(3) . .
O9 Cu1 N6 N2 140.1(8) . 13_565
O9 Cu1 N6 C5 -40.9(11) . .
O9 Cu1 N2 N6 -177.9(4) . 13_565
O9 Cu1 N2 C3 11.2(5) . .
O9 Cu1 O10 C11 -147.6(6) . .
O9 C7 C5 N6 -179.4(4) 10_566 .
O9 C7 C5 C4 -0.3(9) 10_566 13_565
N6 Cu1 O8 C7 -1.7(3) . .
N6 Cu1 O9 C7 -42.7(11) . 12_666
N6 Cu1 N2 N6 -5.2(5) . 13_565
N6 Cu1 N2 C3 -176.1(5) . .
N6 Cu1 O10 C11 39.6(6) . .
N6 N2 C3 C4 0.7(6) 13_565 .
N2 Cu1 O8 C7 73.1(19) . .
N2 Cu1 O9 C7 91.0(4) . 12_666
N2 Cu1 N6 N2 6.7(6) . 13_565
N2 Cu1 N6 C5 -174.3(4) . .
N2 Cu1 O10 C11 -57.0(6) . .
N2 N6 C5 C7 179.2(4) 13_565 .
N2 N6 C5 C4 -0.1(6) 13_565 13_565
O10 Cu1 O8 C7 -99.6(3) . .
O10 Cu1 O9 C7 -178.0(4) . 12_666
O10 Cu1 N6 N2 -85.2(5) . 13_565
O10 Cu1 N6 C5 93.7(4) . .
O10 Cu1 N2 N6 93.3(4) . 13_565
O10 Cu1 N2 C3 -77.7(5) . .
O10 C11 C15 C14 -164.7(7) . .
C5 C4 C3 N2 -0.6(7) 13_565 .
N12 C11 C15 C14 14.4(8) . .
C11 N12 C13 C14 -14.2(9) . .
C11 C15 C14 C13 -22.1(8) . .
C15 C14 C13 N12 21.6(8) . .
C13 N12 C11 O10 -179.8(7) . .
C13 N12 C11 C15 1.2(10) . .
C16 N12 C11 O10 -5.8(12) . .
C16 N12 C11 C15 175.1(7) . .
C16 N12 C13 C14 171.8(7) . .

loop_
_platon_squeeze_void_nr
_platon_squeeze_void_average_x
_platon_squeeze_void_average_y
_platon_squeeze_void_average_z
_platon_squeeze_void_volume
_platon_squeeze_void_count_electrons
_platon_squeeze_void_content
1 -0.013 -0.002 -0.001 2142 1230 ' '
